data_7128662
loop_
_publ_author_name
'Miao, Fang'
'Chen, Hanjiao'
'Moles Quintero, Sergio'
'Xue, Guodong'
'Casado, Juan'
'Zheng, Yonghao'

_publ_section_title
;
 A nitrogen-doped asymmetric phenalenyl with a zwitterionic ground state.
;
_journal_issue 68
_journal_name_full 'Chemical communications (Cambridge, England)'
_journal_page_first 8433
_journal_page_last 8436
_journal_paper_doi 10.1039/d1cc02890a
_journal_volume 57
_journal_year 2021
_chemical_formula_sum 'C20 H13 Br N4'
_chemical_formula_weight 389.25
_space_group_crystal_system monoclinic
_space_group_IT_number 14
_space_group_name_Hall '-P 2ybc'
_space_group_name_H-M_alt 'P 1 21/c 1'
_atom_sites_solution_hydrogens geom
_atom_sites_solution_primary direct
_audit_creation_method
;
FinalCif by Daniel Kratzert, Freiburg 2019,
https://github.com/dkratzert/FinalCif
;
_audit_update_record
;
2021-03-23 deposited with the CCDC.	2021-07-14 downloaded from the CCDC.
;
_cell_angle_alpha 90
_cell_angle_beta 108.893(2)
_cell_angle_gamma 90
_cell_formula_units_Z 4
_cell_length_a 11.4145(5)
_cell_length_b 17.9367(8)
_cell_length_c 8.0609(3)
_cell_measurement_reflns_used 7884
_cell_measurement_temperature 173(2)
_cell_measurement_theta_max 68.2795
_cell_measurement_theta_min 4.0935
_cell_volume 1561.46(12)
_computing_cell_refinement 'SAINT V8.40B'
_computing_data_collection 'Bruker BIS V6.2.12/2019-08-12'
_computing_data_reduction 'SAINT V8.40B'
_computing_structure_refinement 'SHELXL-2018/3 (Sheldrick, 2018)'
_computing_structure_solution 'SHELXT (G. Sheldrick)'
_diffrn_ambient_environment N~2~
_diffrn_ambient_temperature 173(2)
_diffrn_detector CPAD
_diffrn_detector_area_resol_mean 7.41
_diffrn_detector_type 'Bruker PHOTON II'
_diffrn_measured_fraction_theta_full 0.992
_diffrn_measured_fraction_theta_max 0.991
_diffrn_measurement_device 'three-circle diffractometer'
_diffrn_measurement_device_type 'Bruker D8 VENTURE Ius Duo PHOTON II'
_diffrn_measurement_method '\w and \f scans'
_diffrn_measurement_specimen_support 'MiTeGen micromount'
_diffrn_radiation_monochromator 'mirror optics'
_diffrn_radiation_probe x-ray
_diffrn_radiation_type CuK\a
_diffrn_radiation_wavelength 1.54178
_diffrn_reflns_av_R_equivalents 0.0341
_diffrn_reflns_av_unetI/netI 0.0293
_diffrn_reflns_Laue_measured_fraction_full 0.992
_diffrn_reflns_Laue_measured_fraction_max 0.991
_diffrn_reflns_limit_h_max 13
_diffrn_reflns_limit_h_min -13
_diffrn_reflns_limit_k_max 21
_diffrn_reflns_limit_k_min -21
_diffrn_reflns_limit_l_max 9
_diffrn_reflns_limit_l_min -9
_diffrn_reflns_number 11658
_diffrn_reflns_point_group_measured_fraction_full 0.992
_diffrn_reflns_point_group_measured_fraction_max 0.991
_diffrn_reflns_theta_full 67.679
_diffrn_reflns_theta_max 68.274
_diffrn_reflns_theta_min 4.093
_diffrn_source 'Microfocus sealed tube'
_diffrn_source_current 1.2
_diffrn_source_voltage 50.0
_exptl_absorpt_coefficient_mu 3.663
_exptl_absorpt_correction_T_max 0.7531
_exptl_absorpt_correction_T_min 0.4984
_exptl_absorpt_correction_type multi-scan
_exptl_absorpt_process_details
;
 SADABS 2016/2: Krause, L., Herbst-Irmer, R., Sheldrick G.M. & Stalke D.,
 J. Appl. Cryst. 48 (2015) 3-10
;
_exptl_crystal_colour green
_exptl_crystal_density_diffrn 1.656
_exptl_crystal_description plate
_exptl_crystal_F_000 784
_exptl_crystal_size_max 0.200
_exptl_crystal_size_mid 0.100
_exptl_crystal_size_min 0.020
_refine_diff_density_max 0.375
_refine_diff_density_min -0.476
_refine_diff_density_rms 0.062
_refine_ls_extinction_method none
_refine_ls_goodness_of_fit_ref 1.038
_refine_ls_hydrogen_treatment constr
_refine_ls_matrix_type full
_refine_ls_number_parameters 227
_refine_ls_number_reflns 2837
_refine_ls_number_restraints 0
_refine_ls_restrained_S_all 1.038
_refine_ls_R_factor_all 0.0283
_refine_ls_R_factor_gt 0.0273
_refine_ls_shift/su_max 0.002
_refine_ls_shift/su_mean 0.000
_refine_ls_structure_factor_coef Fsqd
_refine_ls_weighting_details 'w=1/[\s^2^(Fo^2^)+(0.0456P)^2^+0.8086P] where P=(Fo^2^+2Fc^2^)/3'
_refine_ls_weighting_scheme calc
_refine_ls_wR_factor_gt 0.0771
_refine_ls_wR_factor_ref 0.0780
_reflns_Friedel_coverage 0.000
_reflns_number_gt 2700
_reflns_number_total 2837
_reflns_threshold_expression 'I > 2\s(I)'
_cod_data_source_file d1cc02890a2.cif
_cod_data_source_block cu_chengdu1119_ZWG_DCM_0m
_cod_depositor_comments 'Adding full bibliography for 7128662.cif.'
_cod_original_cell_volume 1561.46(11)
_cod_original_sg_symbol_H-M 'P 21/c'
_cod_database_code 7128662
_shelx_shelxl_version_number 2018/3
_shelx_space_group_comment
;
The symmetry employed for this shelxl refinement is uniquely defined
by the following loop, which should always be used as a source of
symmetry information in preference to the above space-group names.
They are only intended as comments.
;
_shelx_estimated_absorpt_t_min 0.528
_shelx_estimated_absorpt_t_max 0.930
_olex2_diffrn_ambient_temperature_device 'Oxford Cryostream 800'

loop_
_space_group_symop_operation_xyz
'x, y, z'
'-x, y+1/2, -z+1/2'
'-x, -y, -z'
'x, -y-1/2, z-1/2'

loop_
_atom_site_label
_atom_site_type_symbol
_atom_site_fract_x
_atom_site_fract_y
_atom_site_fract_z
_atom_site_U_iso_or_equiv
_atom_site_adp_type
_atom_site_occupancy
_atom_site_site_symmetry_order
_atom_site_calc_flag
_atom_site_refinement_flags_posn
_atom_site_refinement_flags_adp
_atom_site_refinement_flags_occupancy
_atom_site_disorder_assembly
_atom_site_disorder_group
Br1 Br -0.02519(2) 0.66258(2) 0.65290(3) 0.03185(11) Uani 1 1 d . . . . .
N1 N 0.31721(14) 0.50479(9) 0.3273(2) 0.0246(3) Uani 1 1 d . . . . .
N2 N 0.26792(13) 0.44300(8) 0.6090(2) 0.0218(3) Uani 1 1 d . . . . .
N3 N 0.10889(14) 0.51262(9) 0.7667(2) 0.0250(3) Uani 1 1 d . . . . .
C1 C 0.45796(16) 0.40415(10) 0.3370(2) 0.0235(4) Uani 1 1 d . . . . .
C2 C 0.5090(2) 0.33567(10) 0.4045(3) 0.0303(4) Uani 1 1 d . . . . .
H2 H 0.485695 0.312758 0.495366 0.036 Uiso 1 1 calc R U . . .
C3 C 0.5935(2) 0.30081(12) 0.3404(3) 0.0364(5) Uani 1 1 d . . . . .
H3 H 0.627977 0.254157 0.387420 0.044 Uiso 1 1 calc R U . . .
C4 C 0.62812(19) 0.33373(11) 0.2073(3) 0.0315(5) Uani 1 1 d . . . . .
H4 H 0.686040 0.309699 0.163092 0.038 Uiso 1 1 calc R U . . .
C5 C 0.57787(19) 0.40151(12) 0.1399(3) 0.0339(5) Uani 1 1 d . . . . .
H5 H 0.601585 0.424279 0.049223 0.041 Uiso 1 1 calc R U . . .
C6 C 0.49298(18) 0.43665(12) 0.2035(3) 0.0304(4) Uani 1 1 d . . . . .
H6 H 0.458506 0.483210 0.155693 0.037 Uiso 1 1 calc R U . . .
C7 C 0.36774(16) 0.44276(10) 0.4044(2) 0.0227(4) Uani 1 1 d . . . . .
C8 C 0.23555(16) 0.53943(10) 0.3958(2) 0.0230(4) Uani 1 1 d . . . . .
C9 C 0.21114(16) 0.50843(10) 0.5436(2) 0.0223(4) Uani 1 1 d . . . . .
C11 C 0.17650(17) 0.60568(10) 0.3238(3) 0.0259(4) Uani 1 1 d . . . . .
C12 C 0.09916(17) 0.63979(10) 0.4047(3) 0.0263(4) Uani 1 1 d . . . . .
H12 H 0.059556 0.685236 0.357432 0.032 Uiso 1 1 calc R U . . .
C13 C 0.07800(16) 0.61038(10) 0.5497(3) 0.0255(4) Uani 1 1 d . . . . .
C14 C 0.13109(16) 0.54248(10) 0.6265(2) 0.0232(4) Uani 1 1 d . . . . .
C15 C 0.1989(2) 0.63890(12) 0.1650(3) 0.0328(4) Uani 1 1 d . . . . .
H15A H 0.165043 0.605661 0.064309 0.049 Uiso 1 1 calc R U . . .
H15B H 0.288063 0.645065 0.188262 0.049 Uiso 1 1 calc R U . . .
H15C H 0.158028 0.687590 0.139142 0.049 Uiso 1 1 calc R U . . .
C16 C 0.24403(16) 0.40903(10) 0.7496(2) 0.0231(4) Uani 1 1 d . . . . .
C17 C 0.16336(16) 0.44662(10) 0.8246(2) 0.0237(4) Uani 1 1 d . . . . .
C18 C 0.29554(19) 0.33889(10) 0.8118(3) 0.0258(4) Uani 1 1 d . . . . .
H18 H 0.349803 0.314831 0.760915 0.031 Uiso 1 1 calc R U . . .
C19 C 0.26647(18) 0.30611(11) 0.9458(3) 0.0296(4) Uani 1 1 d . . . . .
H19 H 0.299281 0.258391 0.986975 0.036 Uiso 1 1 calc R U . . .
C20 C 0.1875(2) 0.34274(11) 1.0244(3) 0.0301(4) Uani 1 1 d . . . . .
H20 H 0.168076 0.319185 1.117792 0.036 Uiso 1 1 calc R U . . .
C21 C 0.13914(18) 0.41102(11) 0.9679(3) 0.0281(4) Uani 1 1 d . . . . .
H21 H 0.088633 0.435241 1.024780 0.034 Uiso 1 1 calc R U . . .
N4 N 0.34796(14) 0.40777(8) 0.5429(2) 0.0247(3) Uani 1 1 d . . . . .

loop_
_atom_site_aniso_label
_atom_site_aniso_U_11
_atom_site_aniso_U_22
_atom_site_aniso_U_33
_atom_site_aniso_U_23
_atom_site_aniso_U_13
_atom_site_aniso_U_12
Br1 0.03082(15) 0.02811(15) 0.03829(16) -0.00508(7) 0.01347(10) 0.00556(7)
N1 0.0264(8) 0.0229(8) 0.0252(8) -0.0015(6) 0.0095(6) -0.0016(6)
N2 0.0213(7) 0.0202(7) 0.0243(8) -0.0027(6) 0.0079(6) -0.0018(6)
N3 0.0240(8) 0.0243(8) 0.0271(8) -0.0024(6) 0.0087(6) -0.0014(6)
C1 0.0213(8) 0.0245(9) 0.0243(9) -0.0052(7) 0.0068(7) -0.0042(7)
C2 0.0337(11) 0.0276(11) 0.0335(11) 0.0010(7) 0.0164(9) 0.0011(7)
C3 0.0396(11) 0.0317(11) 0.0416(12) 0.0023(9) 0.0183(9) 0.0089(9)
C4 0.0280(10) 0.0370(12) 0.0313(11) -0.0081(8) 0.0122(8) 0.0012(8)
C5 0.0352(11) 0.0417(12) 0.0292(11) 0.0006(9) 0.0167(9) -0.0018(9)
C6 0.0324(10) 0.0294(10) 0.0313(10) 0.0023(8) 0.0128(8) 0.0015(8)
C7 0.0223(8) 0.0211(9) 0.0239(9) -0.0035(7) 0.0065(7) -0.0041(7)
C8 0.0217(8) 0.0208(8) 0.0258(9) -0.0032(7) 0.0068(7) -0.0028(7)
C9 0.0212(8) 0.0193(8) 0.0249(9) -0.0030(7) 0.0053(7) -0.0030(7)
C11 0.0262(9) 0.0216(9) 0.0285(10) 0.0000(7) 0.0071(7) -0.0026(7)
C12 0.0244(9) 0.0205(9) 0.0318(10) -0.0008(8) 0.0059(7) 0.0010(7)
C13 0.0217(8) 0.0229(9) 0.0309(10) -0.0053(7) 0.0072(7) -0.0006(7)
C14 0.0194(8) 0.0224(9) 0.0269(9) -0.0050(7) 0.0063(7) -0.0031(7)
C15 0.0375(11) 0.0258(10) 0.0381(11) 0.0048(9) 0.0162(9) 0.0026(8)
C16 0.0236(9) 0.0229(9) 0.0220(9) -0.0017(7) 0.0061(7) -0.0042(7)
C17 0.0220(8) 0.0233(9) 0.0250(9) -0.0050(7) 0.0068(7) -0.0041(7)
C18 0.0283(10) 0.0244(10) 0.0255(10) -0.0026(7) 0.0099(8) 0.0004(7)
C19 0.0332(10) 0.0258(10) 0.0286(10) 0.0025(8) 0.0084(8) 0.0009(8)
C20 0.0334(11) 0.0326(11) 0.0266(10) 0.0022(8) 0.0127(8) -0.0036(8)
C21 0.0281(9) 0.0316(10) 0.0265(10) -0.0033(8) 0.0116(8) -0.0031(8)
N4 0.0256(8) 0.0229(8) 0.0288(8) -0.0009(6) 0.0131(6) 0.0013(6)

loop_
_atom_type_symbol
_atom_type_description
_atom_type_scat_dispersion_real
_atom_type_scat_dispersion_imag
_atom_type_scat_source
C C 0.0181 0.0091 'International Tables Vol C Tables 4.2.6.8 and 6.1.1.4'
H H 0.0000 0.0000 'International Tables Vol C Tables 4.2.6.8 and 6.1.1.4'
N N 0.0311 0.0180 'International Tables Vol C Tables 4.2.6.8 and 6.1.1.4'
Br Br -0.6763 1.2805 'International Tables Vol C Tables 4.2.6.8 and 6.1.1.4'

loop_
_geom_angle_atom_site_label_1
_geom_angle_atom_site_label_2
_geom_angle_atom_site_label_3
_geom_angle
_geom_angle_site_symmetry_1
_geom_angle_site_symmetry_3
_geom_angle_publ_flag
C7 N1 C8 116.31(16) . . ?
N4 N2 C9 123.18(16) . . ?
N4 N2 C16 116.86(15) . . ?
C9 N2 C16 119.96(15) . . ?
C14 N3 C17 116.66(16) . . ?
C6 C1 C2 118.89(18) . . ?
C6 C1 C7 119.70(17) . . ?
C2 C1 C7 121.41(18) . . ?
C3 C2 C1 120.5(2) . . ?
C2 C3 C4 120.26(19) . . ?
C5 C4 C3 119.54(19) . . ?
C4 C5 C6 120.5(2) . . ?
C5 C6 C1 120.38(19) . . ?
N1 C7 N4 127.93(17) . . ?
N1 C7 C1 118.21(17) . . ?
N4 C7 C1 113.86(16) . . ?
N1 C8 C11 121.08(17) . . ?
N1 C8 C9 120.12(16) . . ?
C11 C8 C9 118.79(17) . . ?
N2 C9 C8 117.62(16) . . ?
N2 C9 C14 118.86(17) . . ?
C8 C9 C14 123.52(17) . . ?
C8 C11 C12 118.16(18) . . ?
C8 C11 C15 119.85(17) . . ?
C12 C11 C15 121.99(17) . . ?
C13 C12 C11 122.74(17) . . ?
C12 C13 C14 122.45(17) . . ?
C12 C13 Br1 119.31(14) . . ?
C14 C13 Br1 118.23(14) . . ?
N3 C14 C13 122.76(17) . . ?
N3 C14 C9 122.95(17) . . ?
C13 C14 C9 114.29(17) . . ?
N2 C16 C18 120.81(17) . . ?
N2 C16 C17 117.59(16) . . ?
C18 C16 C17 121.58(18) . . ?
N3 C17 C21 119.07(17) . . ?
N3 C17 C16 123.90(17) . . ?
C21 C17 C16 117.03(17) . . ?
C19 C18 C16 119.12(18) . . ?
C18 C19 C20 120.47(18) . . ?
C21 C20 C19 120.99(19) . . ?
C20 C21 C17 120.76(18) . . ?
N2 N4 C7 114.81(15) . . ?

loop_
_geom_bond_atom_site_label_1
_geom_bond_atom_site_label_2
_geom_bond_distance
_geom_bond_site_symmetry_2
_geom_bond_publ_flag
Br1 C13 1.8951(19) . ?
N1 C7 1.313(2) . ?
N1 C8 1.376(2) . ?
N2 N4 1.354(2) . ?
N2 C9 1.362(2) . ?
N2 C16 1.389(2) . ?
N3 C14 1.346(3) . ?
N3 C17 1.348(3) . ?
C1 C6 1.391(3) . ?
C1 C2 1.393(3) . ?
C1 C7 1.483(3) . ?
C2 C3 1.382(3) . ?
C3 C4 1.389(3) . ?
C4 C5 1.379(3) . ?
C5 C6 1.386(3) . ?
C7 N4 1.362(2) . ?
C8 C11 1.396(3) . ?
C8 C9 1.422(3) . ?
C9 C14 1.432(3) . ?
C11 C12 1.397(3) . ?
C11 C15 1.507(3) . ?
C12 C13 1.373(3) . ?
C13 C14 1.411(3) . ?
C16 C18 1.410(3) . ?
C16 C17 1.424(3) . ?
C17 C21 1.423(3) . ?
C18 C19 1.362(3) . ?
C19 C20 1.420(3) . ?
C20 C21 1.360(3) . ?
